data_2008181
loop_
_publ_author_name
'Vasiliev, Alexander D.'
'Solovyov, Leonid A.'

_publ_section_title
;
 Potassium 2,4-dichloro-6-nitrophenolate
;
_journal_issue 2
_journal_name_full 'Acta Crystallographica Section C'
_journal_page_first IUC9900004
_journal_paper_doi 10.1107/S0108270199099904
_journal_volume 55
_journal_year 1999
_chemical_formula_iupac 'K 1+, C6 H2 Cl2 N O3 1-'
_chemical_formula_moiety 'K 1+, C6 H2 Cl2 N O3 1-'
_chemical_formula_sum 'C6 H2 Cl2 K N O3'
_chemical_formula_weight 246.09
_chemical_name_common 'Potassium 2,4-dichloro-6-nitrophenolate'
_chemical_name_systematic
;
potassium 2,4-dichloro-6-nitrophenolate
;
_space_group_IT_number 2
_symmetry_cell_setting triclinic
_symmetry_space_group_name_Hall '-P 1'
_symmetry_space_group_name_H-M 'P -1'
_cell_angle_alpha 81.292(8)
_cell_angle_beta 84.988(8)
_cell_angle_gamma 84.837(8)
_cell_formula_units_Z 2
_cell_length_a 14.8400(10)
_cell_length_b 7.0447(7)
_cell_length_c 4.2585(4)
_cell_measurement_reflns_used 25
_cell_measurement_temperature 293(2)
_cell_measurement_theta_max 30
_cell_measurement_theta_min 22
_cell_volume 437.05(7)
_computing_cell_refinement 'Kuma KM-4 software'
_computing_data_collection 'Kuma KM-4 software'
_computing_data_reduction 'DATARED in Kuma KM-4 software'
_computing_publication_material SHELX97
_computing_structure_refinement 'SHELXL97 (Sheldrick, 1997)'
_computing_structure_solution 'SHELXS97 (Sheldrick, 1990)'
_diffrn_ambient_temperature 293(2)
_diffrn_measured_fraction_theta_full 0.971
_diffrn_measured_fraction_theta_max 0.971
_diffrn_measurement_device_type 'Kuma KM-4 four-circle'
_diffrn_measurement_method 'Profile-measured \w/2\q'
_diffrn_radiation_monochromator graphite
_diffrn_radiation_source 'fine-focus sealed tube'
_diffrn_radiation_type CuK\a
_diffrn_radiation_wavelength 1.54051
_diffrn_reflns_av_R_equivalents 0.0000
_diffrn_reflns_av_sigmaI/netI 0.0155
_diffrn_reflns_limit_h_max 16
_diffrn_reflns_limit_h_min -16
_diffrn_reflns_limit_k_max 7
_diffrn_reflns_limit_k_min -7
_diffrn_reflns_limit_l_max 4
_diffrn_reflns_limit_l_min 0
_diffrn_reflns_number 1260
_diffrn_reflns_theta_full 59.93
_diffrn_reflns_theta_max 59.93
_diffrn_reflns_theta_min 6.00
_diffrn_standards_decay_% 0
_diffrn_standards_interval_count 60
_diffrn_standards_number 2
_exptl_absorpt_coefficient_mu 10.756
_exptl_absorpt_correction_type none
_exptl_crystal_colour red
_exptl_crystal_density_diffrn 1.870
_exptl_crystal_density_method 'not measured'
_exptl_crystal_description 'Transparent needle'
_exptl_crystal_F_000 244
_exptl_crystal_size_max 0.4
_exptl_crystal_size_mid 0.2
_exptl_crystal_size_min 0.2
_refine_diff_density_max 0.621
_refine_diff_density_min -0.516
_refine_ls_extinction_coef 0.126(8)
_refine_ls_extinction_method SHELXL97
_refine_ls_goodness_of_fit_ref 1.099
_refine_ls_hydrogen_treatment mixed
_refine_ls_matrix_type full
_refine_ls_number_parameters 120
_refine_ls_number_reflns 1260
_refine_ls_number_restraints 0
_refine_ls_restrained_S_all 1.099
_refine_ls_R_factor_all 0.053
_refine_ls_R_factor_gt 0.051
_refine_ls_shift/su_max 0.016
_refine_ls_shift/su_mean 0.002
_refine_ls_structure_factor_coef Fsqd
_refine_ls_weighting_details 'w = 1/[\s^2^(Fo^2^)+(0.0936P)^2^+0.3027P] where P = Fo^2^+2Fc^2^)/3'
_refine_ls_weighting_scheme calc
_refine_ls_wR_factor_ref 0.130
_reflns_number_gt 1166
_reflns_number_total 1260
_reflns_threshold_expression I>2\s(I)
_cod_data_source_file qa0075.cif
_cod_data_source_block qa0075
_cod_depositor_comments
;
The following automatic conversions were performed:

'_refine_ls_weighting_scheme' value 'calc w =
1/[\s^2^(Fo^2^)+(0.0936P)^2^+0.3027P] where P = Fo^2^+2Fc^2^)/3' was
changed to 'calc'. New tag '_refine_ls_weighting_details' was
created. The value of the new tag was set to 'w =
1/[\s^2^(Fo^2^)+(0.0936P)^2^+0.3027P] where P = Fo^2^+2Fc^2^)/3'.

Automatic conversion script
Id: cif_fix_values 3143 2015-03-26 13:38:13Z robertas 
;
_cod_database_code 2008181

loop_
_symmetry_equiv_pos_as_xyz
'x, y, z'
'-x, -y, -z'

loop_
_atom_site_label
_atom_site_fract_x
_atom_site_fract_y
_atom_site_fract_z
_atom_site_U_iso_or_equiv
_atom_site_adp_type
_atom_site_calc_flag
_atom_site_refinement_flags
_atom_site_occupancy
_atom_site_disorder_assembly
_atom_site_disorder_group
_atom_site_type_symbol
K 0.94401(4) 0.20013(10) 0.17474(15) 0.0324(4) Uani d . 1 . . K
Cl1 0.73336(6) 1.23726(12) 0.9996(2) 0.0445(4) Uani d . 1 . . Cl
Cl2 0.52833(7) 0.72451(18) 0.6599(3) 0.0724(5) Uani d . 1 . . Cl
O1 0.88529(14) 0.9996(3) 0.7458(6) 0.0334(6) Uani d . 1 . . O
O3 0.94709(16) 0.7303(4) 0.3884(6) 0.0486(7) Uani d . 1 . . O
O2 0.85457(19) 0.5427(4) 0.2655(9) 0.0626(9) Uani d . 1 . . O
N 0.86917(18) 0.6772(4) 0.4010(7) 0.0337(7) Uani d . 1 . . N
C1 0.7954(2) 0.7772(4) 0.5575(7) 0.0273(7) Uani d . 1 . . C
C2 0.8094(2) 0.9382(4) 0.7121(7) 0.0263(7) Uani d . 1 . . C
C3 0.7253(2) 1.0311(4) 0.8303(7) 0.0287(8) Uani d . 1 . . C
C4 0.6421(2) 0.9678(5) 0.8151(8) 0.0370(8) Uani d . 1 . . C
H4 0.5904 1.0335 0.8977 0.049(8) Uiso calc R 1 . . H
C5 0.6347(2) 0.8039(5) 0.6752(9) 0.0387(9) Uani d . 1 . . C
C6 0.7094(2) 0.7105(5) 0.5455(8) 0.0348(8) Uani d . 1 . . C
H6 0.7038 0.6028 0.4488 0.049(8) Uiso calc R 1 . . H

loop_
_atom_site_aniso_label
_atom_site_aniso_U_11
_atom_site_aniso_U_22
_atom_site_aniso_U_33
_atom_site_aniso_U_12
_atom_site_aniso_U_13
_atom_site_aniso_U_23
K 0.0241(5) 0.0359(6) 0.0387(6) 0.0038(3) -0.0035(3) -0.0132(4)
Cl1 0.0366(6) 0.0377(6) 0.0624(7) 0.0075(4) -0.0062(4) -0.0217(5)
Cl2 0.0277(6) 0.0837(9) 0.1138(10) -0.0215(5) -0.0001(5) -0.0332(7)
O1 0.0200(12) 0.0355(13) 0.0470(14) -0.0034(9) -0.0046(9) -0.0112(10)
O3 0.0231(14) 0.0754(19) 0.0511(16) 0.0014(12) 0.0027(10) -0.0277(14)
O2 0.0499(17) 0.0480(17) 0.100(2) 0.0043(13) -0.0080(15) -0.0455(17)
N 0.0293(16) 0.0352(16) 0.0371(15) 0.0058(12) -0.0067(11) -0.0098(13)
C1 0.0234(16) 0.0258(16) 0.0316(16) 0.0030(12) -0.0026(12) -0.0032(13)
C2 0.0218(17) 0.0260(16) 0.0288(16) 0.0009(12) -0.0041(12) 0.0025(13)
C3 0.0256(17) 0.0272(17) 0.0323(16) 0.0019(12) -0.0023(12) -0.0030(13)
C4 0.0213(17) 0.043(2) 0.044(2) 0.0029(14) 0.0003(14) -0.0045(16)
C5 0.0217(17) 0.041(2) 0.054(2) -0.0074(14) -0.0026(14) -0.0060(16)
C6 0.0319(19) 0.0287(18) 0.044(2) -0.0049(14) -0.0067(14) -0.0036(15)

loop_
_atom_type_symbol
_atom_type_description
_atom_type_scat_dispersion_real
_atom_type_scat_dispersion_imag
_atom_type_scat_source
C C 0.0181 0.0091 'International Tables Vol C Tables 4.2.6.8 and 6.1.1.4'
H H 0.0000 0.0000 'International Tables Vol C Tables 4.2.6.8 and 6.1.1.4'
N N 0.0311 0.0180 'International Tables Vol C Tables 4.2.6.8 and 6.1.1.4'
O O 0.0492 0.0322 'International Tables Vol C Tables 4.2.6.8 and 6.1.1.4'
Cl Cl 0.3639 0.7018 'International Tables Vol C Tables 4.2.6.8 and 6.1.1.4'
K K 0.3868 1.0657 'International Tables Vol C Tables 4.2.6.8 and 6.1.1.4'

loop_
_geom_angle_atom_site_label_1
_geom_angle_atom_site_label_2
_geom_angle_atom_site_label_3
_geom_angle
_geom_angle_publ_flag
O2 N O3 120.1(3) y
O2 N C1 119.2(3) y
O3 N C1 120.6(3) y
C6 C1 N 116.0(3) y
C2 C1 N 120.9(3) y
O1 C2 C1 126.4(3) y
O1 C2 C3 121.3(3) y
C4 C3 Cl1 119.2(2) y
C2 C3 Cl1 116.5(2) y
C6 C5 Cl2 120.3(3) y
C4 C5 Cl2 119.1(3) y
C1 C2 C3 112.3(3) y
C4 C3 C2 124.3(3) y
C3 C4 C5 119.7(3) y
C6 C5 C4 120.6(3) y
C5 C6 C1 119.8(3) y
C6 C1 C2 123.1(3) y

loop_
_geom_bond_atom_site_label_1
_geom_bond_atom_site_label_2
_geom_bond_site_symmetry_2
_geom_bond_distance
_geom_bond_publ_flag
K O3 2_766 2.694(3) y
K O2 . 2.711(3) y
K O1 1_544 2.715(2) y
K O1 1_545 2.735(2) y
K O3 2_765 2.777(3) y
K O1 2_766 2.806(2) y
K Cl1 1_544 3.2555(11) ?
K O3 1_545 3.294(3) ?
K C2 1_545 3.349(3) ?
Cl1 C3 . 1.734(3) y
Cl2 C5 . 1.731(3) y
O1 C2 . 1.269(4) y
O3 N . 1.241(4) y
O2 N . 1.226(4) y
N C1 . 1.420(4) y
C1 C6 . 1.406(4) y
C1 C2 . 1.434(5) y
C2 C3 . 1.444(4) y
C3 C4 . 1.359(4) y
C4 C5 . 1.394(5) y
C5 C6 . 1.356(5) y
